data_7012323
loop_
_publ_author_name
'Vagedes, Dominik'
'Erker, Gerhard'
'Kehr, Gerald'
'Bergander, Klaus'
'Kataeva, Olga'
'Fr\"ohlich, Roland'
'Grimme, Stefan'
'M\"uck-Lichtenfeld, Christian'

_publ_section_title
;
 Tris(pentafluorophenyl)borane adducts of substituted imidazoles:
 conformational features and chemical behavior upon deprotonation
;
_journal_issue 7
_journal_name_full 'Dalton Transactions'
_journal_page_first 1337
_journal_paper_doi 10.1039/b210030b
_journal_year 2003
_chemical_formula_sum 'C26 H7 B F14 N2'
_chemical_formula_weight 624.15
_space_group_IT_number 14
_symmetry_cell_setting monoclinic
_symmetry_space_group_name_Hall '-P 2yn'
_symmetry_space_group_name_H-M 'P 1 21/n 1'
_atom_sites_solution_hydrogens geom
_atom_sites_solution_primary direct
_atom_sites_solution_secondary difmap
_audit_creation_method SHELXL-97
_cell_angle_alpha 90.00
_cell_angle_beta 99.00(2)
_cell_angle_gamma 90.00
_cell_formula_units_Z 4
_cell_length_a 11.259(3)
_cell_length_b 11.878(4)
_cell_length_c 17.461(4)
_cell_measurement_reflns_used 25
_cell_measurement_temperature 223(2)
_cell_measurement_theta_max 46.08
_cell_measurement_theta_min 40.06
_cell_volume 2306.4(11)
_computing_cell_refinement 'Express (Nonius B.V., 1994)'
_computing_data_collection 'Express (Nonius B.V., 1994)'
_computing_data_reduction 'MolEN (Fair, 1990)'
_computing_molecular_graphics 'SCHAKAL (Keller, 1997)'
_computing_publication_material 'SHELXL-97 (Sheldrick, 1997)'
_computing_structure_refinement 'SHELXL-97 (Sheldrick, 1997)'
_computing_structure_solution 'SHELXS-97 (Sheldrick, 1990)'
_diffrn_ambient_temperature 223(2)
_diffrn_measured_fraction_theta_full 0.998
_diffrn_measured_fraction_theta_max 0.998
_diffrn_measurement_device_type 'Enraf Nonius CAD4'
_diffrn_measurement_method '\w/2\q scans'
_diffrn_radiation_monochromator graphite
_diffrn_radiation_source 'fine-focus sealed tube'
_diffrn_radiation_type CuK\a
_diffrn_radiation_wavelength 1.54178
_diffrn_reflns_av_R_equivalents 0.0357
_diffrn_reflns_av_sigmaI/netI 0.0373
_diffrn_reflns_limit_h_max 14
_diffrn_reflns_limit_h_min -13
_diffrn_reflns_limit_k_max 14
_diffrn_reflns_limit_k_min -14
_diffrn_reflns_limit_l_max 0
_diffrn_reflns_limit_l_min -21
_diffrn_reflns_number 9465
_diffrn_reflns_theta_full 74.48
_diffrn_reflns_theta_max 74.48
_diffrn_reflns_theta_min 4.38
_diffrn_standards_decay_% 0.6
_diffrn_standards_interval_count 250
_diffrn_standards_interval_time 120
_diffrn_standards_number 3
_exptl_absorpt_coefficient_mu 1.683
_exptl_absorpt_correction_T_max 0.8498
_exptl_absorpt_correction_T_min 0.6784
_exptl_absorpt_correction_type 'empirical via \y scan data'
_exptl_crystal_colour yellow
_exptl_crystal_density_diffrn 1.797
_exptl_crystal_density_method 'not measured'
_exptl_crystal_description plate
_exptl_crystal_F_000 1232
_exptl_crystal_size_max 0.25
_exptl_crystal_size_mid 0.20
_exptl_crystal_size_min 0.10
_refine_diff_density_max 0.244
_refine_diff_density_min -0.274
_refine_diff_density_rms 0.054
_refine_ls_extinction_method none
_refine_ls_goodness_of_fit_ref 1.016
_refine_ls_hydrogen_treatment 'refined as riding atoms'
_refine_ls_matrix_type full
_refine_ls_number_parameters 389
_refine_ls_number_reflns 4708
_refine_ls_number_restraints 0
_refine_ls_restrained_S_all 1.016
_refine_ls_R_factor_all 0.0586
_refine_ls_R_factor_gt 0.0388
_refine_ls_shift/su_max 0.000
_refine_ls_shift/su_mean 0.000
_refine_ls_structure_factor_coef Fsqd
_refine_ls_weighting_details 'calc w=1/[\s^2^(Fo^2^)+(0.0605P)^2^+0.6260P] where P=(Fo^2^+2Fc^2^)/3'
_refine_ls_weighting_scheme calc
_refine_ls_wR_factor_gt 0.1028
_refine_ls_wR_factor_ref 0.1159
_reflns_number_gt 3474
_reflns_number_total 4708
_reflns_threshold_expression >2sigma(I)
_cod_data_source_file b210030b.txt
_cod_data_source_block erk1551
_cod_original_sg_symbol_H-M P21/n
_cod_database_code 7012323

loop_
_symmetry_equiv_pos_as_xyz
'x, y, z'
'-x+1/2, y+1/2, -z+1/2'
'-x, -y, -z'
'x-1/2, -y-1/2, z-1/2'

loop_
_atom_site_label
_atom_site_type_symbol
_atom_site_fract_x
_atom_site_fract_y
_atom_site_fract_z
_atom_site_U_iso_or_equiv
_atom_site_adp_type
_atom_site_occupancy
_atom_site_symmetry_multiplicity
_atom_site_calc_flag
_atom_site_refinement_flags
_atom_site_disorder_assembly
_atom_site_disorder_group
N1 N 0.58030(13) 0.47785(13) 0.34220(8) 0.0310(3) Uani 1 1 d . . .
C2 C 0.69085(16) 0.50901(15) 0.37634(10) 0.0313(4) Uani 1 1 d . . .
N3 N 0.68426(14) 0.58196(13) 0.43404(9) 0.0362(3) Uani 1 1 d . . .
C4 C 0.56305(17) 0.60108(16) 0.43664(11) 0.0370(4) Uani 1 1 d . . .
C5 C 0.49740(17) 0.53570(15) 0.37814(10) 0.0338(4) Uani 1 1 d . . .
C6 C 0.5068(2) 0.67153(18) 0.48350(12) 0.0484(5) Uani 1 1 d . . .
H6 H 0.5510 0.7149 0.5231 0.058 Uiso 1 1 calc R . .
C7 C 0.3830(2) 0.6745(2) 0.46901(14) 0.0554(6) Uani 1 1 d . . .
H7 H 0.3420 0.7213 0.4996 0.066 Uiso 1 1 calc R . .
C8 C 0.3169(2) 0.6105(2) 0.41048(13) 0.0499(5) Uani 1 1 d . . .
H8 H 0.2325 0.6154 0.4024 0.060 Uiso 1 1 calc R . .
C9 C 0.37251(18) 0.53949(17) 0.36390(12) 0.0402(4) Uani 1 1 d . . .
H9 H 0.3279 0.4960 0.3245 0.048 Uiso 1 1 calc R . .
C10 C 0.7822(2) 0.6357(2) 0.48676(13) 0.0514(5) Uani 1 1 d . . .
H10A H 0.8454 0.5811 0.5026 0.077 Uiso 1 1 calc R . .
H10B H 0.7517 0.6635 0.5322 0.077 Uiso 1 1 calc R . .
H10C H 0.8143 0.6979 0.4604 0.077 Uiso 1 1 calc R . .
B B 0.58284(17) 0.38991(17) 0.27385(11) 0.0296(4) Uani 1 1 d . . .
C11 C 0.51708(15) 0.43900(15) 0.19083(10) 0.0304(4) Uani 1 1 d . . .
C12 C 0.45882(17) 0.37359(16) 0.13092(11) 0.0368(4) Uani 1 1 d . . .
F12 F 0.45822(12) 0.26023(10) 0.13747(7) 0.0499(3) Uani 1 1 d . . .
C13 C 0.39891(17) 0.41725(19) 0.06211(11) 0.0432(5) Uani 1 1 d . . .
F13 F 0.34309(13) 0.34886(13) 0.00708(7) 0.0634(4) Uani 1 1 d . . .
C14 C 0.39891(18) 0.5312(2) 0.05012(12) 0.0443(5) Uani 1 1 d . . .
F14 F 0.34003(12) 0.57575(14) -0.01585(8) 0.0633(4) Uani 1 1 d . . .
C15 C 0.46100(18) 0.59973(18) 0.10516(12) 0.0418(4) Uani 1 1 d . . .
F15 F 0.46314(13) 0.71145(11) 0.09365(8) 0.0598(4) Uani 1 1 d . . .
C16 C 0.51840(16) 0.55275(16) 0.17337(11) 0.0351(4) Uani 1 1 d . . .
F16 F 0.57783(11) 0.62550(9) 0.22493(7) 0.0483(3) Uani 1 1 d . . .
C21 C 0.52545(16) 0.27216(16) 0.30172(10) 0.0323(4) Uani 1 1 d . . .
C22 C 0.59257(17) 0.18783(16) 0.34244(11) 0.0369(4) Uani 1 1 d . . .
F22 F 0.71361(10) 0.19499(10) 0.35717(7) 0.0486(3) Uani 1 1 d . . .
C23 C 0.5438(2) 0.09340(18) 0.37213(12) 0.0460(5) Uani 1 1 d . . .
F23 F 0.61509(15) 0.01582(12) 0.41182(9) 0.0670(4) Uani 1 1 d . . .
C24 C 0.4212(2) 0.07952(19) 0.36078(14) 0.0529(6) Uani 1 1 d . . .
F24 F 0.37226(16) -0.01096(13) 0.38969(11) 0.0787(5) Uani 1 1 d . . .
C25 C 0.35015(19) 0.1599(2) 0.32022(14) 0.0486(5) Uani 1 1 d . . .
F25 F 0.22986(12) 0.14756(14) 0.30744(10) 0.0720(4) Uani 1 1 d . . .
C26 C 0.40195(17) 0.25308(17) 0.29209(12) 0.0391(4) Uani 1 1 d . . .
F26 F 0.32492(10) 0.32804(11) 0.25321(8) 0.0499(3) Uani 1 1 d . . .
C31 C 0.72792(15) 0.39133(15) 0.27713(10) 0.0311(4) Uani 1 1 d . . .
C32 C 0.79793(17) 0.34290(16) 0.22889(11) 0.0361(4) Uani 1 1 d . . .
F32 F 0.74812(11) 0.27612(10) 0.16999(7) 0.0474(3) Uani 1 1 d . . .
C33 C 0.92123(17) 0.35940(17) 0.23843(13) 0.0418(5) Uani 1 1 d . . .
F33 F 0.98811(11) 0.31193(12) 0.19040(9) 0.0586(4) Uani 1 1 d . . .
C34 C 0.97568(16) 0.42419(18) 0.29900(13) 0.0440(5) Uani 1 1 d . . .
F34 F 1.09561(11) 0.43834(13) 0.30995(10) 0.0649(4) Uani 1 1 d . . .
C35 C 0.90838(17) 0.47446(17) 0.34882(12) 0.0398(4) Uani 1 1 d . . .
F35 F 0.96755(11) 0.53609(12) 0.40741(8) 0.0576(4) Uani 1 1 d . . .
C36 C 0.78454(16) 0.46008(15) 0.33797(11) 0.0325(4) Uani 1 1 d . . .

loop_
_atom_site_aniso_label
_atom_site_aniso_U_11
_atom_site_aniso_U_22
_atom_site_aniso_U_33
_atom_site_aniso_U_23
_atom_site_aniso_U_13
_atom_site_aniso_U_12
N1 0.0285(7) 0.0341(8) 0.0294(7) -0.0046(6) 0.0018(6) -0.0005(6)
C2 0.0320(8) 0.0315(8) 0.0281(8) -0.0006(7) -0.0025(7) -0.0015(7)
N3 0.0410(8) 0.0349(8) 0.0302(7) -0.0040(6) -0.0023(6) -0.0032(6)
C4 0.0447(10) 0.0362(9) 0.0289(9) -0.0007(7) 0.0019(7) 0.0035(8)
C5 0.0374(9) 0.0349(9) 0.0286(8) -0.0009(7) 0.0040(7) 0.0041(7)
C6 0.0632(13) 0.0447(12) 0.0366(11) -0.0094(9) 0.0052(10) 0.0078(10)
C7 0.0643(14) 0.0599(14) 0.0434(12) -0.0074(11) 0.0132(10) 0.0236(11)
C8 0.0462(11) 0.0568(13) 0.0473(12) -0.0012(10) 0.0088(9) 0.0163(10)
C9 0.0376(10) 0.0459(11) 0.0367(10) -0.0017(8) 0.0043(8) 0.0077(8)
C10 0.0531(12) 0.0553(13) 0.0412(11) -0.0141(10) -0.0075(9) -0.0103(10)
B 0.0279(9) 0.0320(10) 0.0281(9) -0.0050(8) 0.0021(7) -0.0010(7)
C11 0.0261(8) 0.0343(9) 0.0306(8) -0.0037(7) 0.0035(6) 0.0000(6)
C12 0.0376(9) 0.0389(10) 0.0333(9) -0.0030(8) 0.0033(7) -0.0035(8)
F12 0.0684(8) 0.0379(6) 0.0404(6) -0.0092(5) -0.0009(6) -0.0102(6)
C13 0.0364(10) 0.0595(13) 0.0317(10) -0.0049(9) -0.0012(8) -0.0076(9)
F13 0.0702(9) 0.0768(10) 0.0370(7) -0.0071(7) -0.0113(6) -0.0238(7)
C14 0.0356(10) 0.0603(13) 0.0350(10) 0.0102(9) -0.0001(8) 0.0059(9)
F14 0.0564(8) 0.0820(10) 0.0454(7) 0.0180(7) -0.0106(6) 0.0069(7)
C15 0.0418(10) 0.0410(10) 0.0433(11) 0.0061(9) 0.0086(8) 0.0071(8)
F15 0.0748(9) 0.0416(7) 0.0609(9) 0.0142(6) 0.0041(7) 0.0096(6)
C16 0.0335(9) 0.0359(9) 0.0352(9) -0.0026(7) 0.0033(7) 0.0015(7)
F16 0.0652(8) 0.0340(6) 0.0433(7) -0.0041(5) 0.0005(6) -0.0095(5)
C21 0.0328(9) 0.0364(9) 0.0281(8) -0.0053(7) 0.0056(7) -0.0040(7)
C22 0.0385(10) 0.0375(10) 0.0343(10) -0.0035(8) 0.0042(8) -0.0033(8)
F22 0.0388(6) 0.0500(7) 0.0539(7) 0.0137(6) -0.0022(5) 0.0023(5)
C23 0.0605(13) 0.0374(11) 0.0406(11) 0.0025(8) 0.0095(9) -0.0023(9)
F23 0.0836(10) 0.0470(7) 0.0683(9) 0.0189(7) 0.0056(8) -0.0001(7)
C24 0.0656(14) 0.0444(12) 0.0533(13) -0.0033(10) 0.0236(11) -0.0190(11)
F24 0.0933(12) 0.0570(9) 0.0928(12) 0.0096(8) 0.0363(10) -0.0288(8)
C25 0.0413(11) 0.0552(13) 0.0522(13) -0.0102(10) 0.0160(9) -0.0162(10)
F25 0.0443(7) 0.0872(11) 0.0879(11) -0.0055(9) 0.0209(7) -0.0281(7)
C26 0.0364(9) 0.0438(11) 0.0376(10) -0.0069(8) 0.0069(8) -0.0051(8)
F26 0.0304(6) 0.0592(8) 0.0592(8) -0.0001(6) 0.0042(5) -0.0014(5)
C31 0.0302(8) 0.0299(8) 0.0327(9) 0.0021(7) 0.0031(7) 0.0002(7)
C32 0.0368(9) 0.0346(9) 0.0367(10) 0.0015(8) 0.0052(7) 0.0031(7)
F32 0.0472(7) 0.0505(7) 0.0450(7) -0.0140(6) 0.0090(5) 0.0048(5)
C33 0.0362(10) 0.0418(11) 0.0506(12) 0.0087(9) 0.0167(8) 0.0079(8)
F33 0.0469(7) 0.0638(8) 0.0717(9) 0.0020(7) 0.0293(7) 0.0100(6)
C34 0.0246(9) 0.0493(11) 0.0576(13) 0.0114(10) 0.0053(8) -0.0017(8)
F34 0.0262(6) 0.0797(10) 0.0887(10) 0.0047(8) 0.0084(6) -0.0058(6)
C35 0.0307(9) 0.0402(10) 0.0455(11) 0.0034(9) -0.0030(8) -0.0057(8)
F35 0.0382(6) 0.0659(8) 0.0635(8) -0.0105(7) -0.0081(6) -0.0151(6)
C36 0.0296(8) 0.0327(9) 0.0339(9) 0.0031(7) 0.0006(7) -0.0020(7)

loop_
_atom_type_symbol
_atom_type_description
_atom_type_scat_dispersion_real
_atom_type_scat_dispersion_imag
_atom_type_scat_source
C C 0.0181 0.0091 'International Tables Vol C Tables 4.2.6.8 and 6.1.1.4'
H H 0.0000 0.0000 'International Tables Vol C Tables 4.2.6.8 and 6.1.1.4'
B B 0.0090 0.0039 'International Tables Vol C Tables 4.2.6.8 and 6.1.1.4'
N N 0.0311 0.0180 'International Tables Vol C Tables 4.2.6.8 and 6.1.1.4'
F F 0.0727 0.0534 'International Tables Vol C Tables 4.2.6.8 and 6.1.1.4'

loop_
_geom_angle_atom_site_label_1
_geom_angle_atom_site_label_2
_geom_angle_atom_site_label_3
_geom_angle
_geom_angle_site_symmetry_1
_geom_angle_site_symmetry_3
_geom_angle_publ_flag
C2 N1 C5 107.76(15) . . ?
C2 N1 B 112.92(14) . . ?
C5 N1 B 139.32(15) . . ?
N3 C2 N1 110.79(16) . . ?
N3 C2 C36 137.18(16) . . ?
N1 C2 C36 111.90(15) . . ?
C2 N3 C4 107.47(15) . . ?
C2 N3 C10 128.94(17) . . ?
C4 N3 C10 123.59(17) . . ?
C6 C4 N3 131.06(19) . . ?
C6 C4 C5 121.79(19) . . ?
N3 C4 C5 107.13(16) . . ?
N1 C5 C9 132.01(18) . . ?
N1 C5 C4 106.83(16) . . ?
C9 C5 C4 121.12(17) . . ?
C7 C6 C4 116.6(2) . . ?
C6 C7 C8 122.0(2) . . ?
C9 C8 C7 121.6(2) . . ?
C8 C9 C5 116.9(2) . . ?
N1 B C31 95.90(13) . . ?
N1 B C11 111.95(15) . . ?
C31 B C11 110.00(15) . . ?
N1 B C21 106.39(14) . . ?
C31 B C21 115.92(15) . . ?
C11 B C21 114.99(14) . . ?
C12 C11 C16 113.66(17) . . ?
C12 C11 B 124.59(16) . . ?
C16 C11 B 121.72(16) . . ?
F12 C12 C11 120.24(17) . . ?
F12 C12 C13 116.02(17) . . ?
C11 C12 C13 123.74(19) . . ?
F13 C13 C14 120.11(19) . . ?
F13 C13 C12 120.4(2) . . ?
C14 C13 C12 119.44(19) . . ?
F14 C14 C15 119.8(2) . . ?
F14 C14 C13 120.6(2) . . ?
C15 C14 C13 119.59(18) . . ?
F15 C15 C14 120.20(19) . . ?
F15 C15 C16 120.76(19) . . ?
C14 C15 C16 119.02(19) . . ?
F16 C16 C15 115.69(17) . . ?
F16 C16 C11 119.97(16) . . ?
C15 C16 C11 124.34(18) . . ?
C22 C21 C26 113.53(17) . . ?
C22 C21 B 124.02(16) . . ?
C26 C21 B 122.23(17) . . ?
F22 C22 C21 120.45(17) . . ?
F22 C22 C23 115.32(18) . . ?
C21 C22 C23 124.22(19) . . ?
F23 C23 C24 119.93(19) . . ?
F23 C23 C22 120.6(2) . . ?
C24 C23 C22 119.5(2) . . ?
F24 C24 C25 120.8(2) . . ?
F24 C24 C23 120.3(2) . . ?
C25 C24 C23 118.91(19) . . ?
F25 C25 C24 120.1(2) . . ?
F25 C25 C26 120.0(2) . . ?
C24 C25 C26 119.9(2) . . ?
F26 C26 C25 115.78(18) . . ?
F26 C26 C21 120.28(17) . . ?
C25 C26 C21 123.9(2) . . ?
C32 C31 C36 118.12(16) . . ?
C32 C31 B 130.31(16) . . ?
C36 C31 B 111.46(15) . . ?
F32 C32 C31 120.39(16) . . ?
F32 C32 C33 117.63(17) . . ?
C31 C32 C33 121.98(18) . . ?
F33 C33 C34 119.51(18) . . ?
F33 C33 C32 121.1(2) . . ?
C34 C33 C32 119.35(18) . . ?
F34 C34 C33 119.8(2) . . ?
F34 C34 C35 119.7(2) . . ?
C33 C34 C35 120.44(17) . . ?
F35 C35 C34 117.40(17) . . ?
F35 C35 C36 122.53(19) . . ?
C34 C35 C36 120.07(18) . . ?
C35 C36 C31 120.00(17) . . ?
C35 C36 C2 132.27(18) . . ?
C31 C36 C2 107.64(15) . . ?

loop_
_geom_bond_atom_site_label_1
_geom_bond_atom_site_label_2
_geom_bond_distance
_geom_bond_site_symmetry_2
_geom_bond_publ_flag
N1 C2 1.345(2) . ?
N1 C5 1.386(2) . ?
N1 B 1.590(2) . ?
C2 N3 1.340(2) . ?
C2 C36 1.456(3) . ?
N3 C4 1.391(3) . ?
N3 C10 1.467(2) . ?
C4 C6 1.390(3) . ?
C4 C5 1.399(3) . ?
C5 C9 1.390(3) . ?
C6 C7 1.377(3) . ?
C7 C8 1.393(3) . ?
C8 C9 1.387(3) . ?
B C31 1.625(3) . ?
B C11 1.629(3) . ?
B C21 1.646(3) . ?
C11 C12 1.383(2) . ?
C11 C16 1.386(3) . ?
C12 F12 1.351(2) . ?
C12 C13 1.384(3) . ?
C13 F13 1.338(2) . ?
C13 C14 1.369(3) . ?
C14 F14 1.344(2) . ?
C14 C15 1.366(3) . ?
C15 F15 1.343(2) . ?
C15 C16 1.381(3) . ?
C16 F16 1.348(2) . ?
C21 C22 1.383(3) . ?
C21 C26 1.393(3) . ?
C22 F22 1.349(2) . ?
C22 C23 1.385(3) . ?
C23 F23 1.342(3) . ?
C23 C24 1.373(3) . ?
C24 F24 1.342(2) . ?
C24 C25 1.370(3) . ?
C25 F25 1.346(2) . ?
C25 C26 1.377(3) . ?
C26 F26 1.350(2) . ?
C31 C32 1.367(3) . ?
C31 C36 1.411(2) . ?
C32 F32 1.349(2) . ?
C32 C33 1.386(3) . ?
C33 F33 1.336(2) . ?
C33 C34 1.372(3) . ?
C34 F34 1.344(2) . ?
C34 C35 1.376(3) . ?
C35 F35 1.347(2) . ?
C35 C36 1.388(2) . ?

loop_
_geom_torsion_atom_site_label_1
_geom_torsion_atom_site_label_2
_geom_torsion_atom_site_label_3
_geom_torsion_atom_site_label_4
_geom_torsion
_geom_torsion_site_symmetry_1
_geom_torsion_site_symmetry_2
_geom_torsion_site_symmetry_3
_geom_torsion_site_symmetry_4
_geom_torsion_publ_flag
C5 N1 C2 N3 1.6(2) . . . . ?
B N1 C2 N3 -179.27(15) . . . . ?
C5 N1 C2 C36 -174.94(15) . . . . ?
B N1 C2 C36 4.2(2) . . . . ?
N1 C2 N3 C4 -1.2(2) . . . . ?
C36 C2 N3 C4 174.1(2) . . . . ?
N1 C2 N3 C10 179.06(18) . . . . ?
C36 C2 N3 C10 -5.6(4) . . . . ?
C2 N3 C4 C6 -177.8(2) . . . . ?
C10 N3 C4 C6 2.0(3) . . . . ?
C2 N3 C4 C5 0.3(2) . . . . ?
C10 N3 C4 C5 -179.93(18) . . . . ?
C2 N1 C5 C9 176.6(2) . . . . ?
B N1 C5 C9 -2.1(4) . . . . ?
C2 N1 C5 C4 -1.4(2) . . . . ?
B N1 C5 C4 179.9(2) . . . . ?
C6 C4 C5 N1 178.94(18) . . . . ?
N3 C4 C5 N1 0.6(2) . . . . ?
C6 C4 C5 C9 0.7(3) . . . . ?
N3 C4 C5 C9 -177.62(17) . . . . ?
N3 C4 C6 C7 177.3(2) . . . . ?
C5 C4 C6 C7 -0.6(3) . . . . ?
C4 C6 C7 C8 0.0(4) . . . . ?
C6 C7 C8 C9 0.4(4) . . . . ?
C7 C8 C9 C5 -0.3(3) . . . . ?
N1 C5 C9 C8 -178.0(2) . . . . ?
C4 C5 C9 C8 -0.3(3) . . . . ?
C2 N1 B C31 -4.37(18) . . . . ?
C5 N1 B C31 174.3(2) . . . . ?
C2 N1 B C11 -118.72(16) . . . . ?
C5 N1 B C11 60.0(3) . . . . ?
C2 N1 B C21 114.88(16) . . . . ?
C5 N1 B C21 -66.4(3) . . . . ?
N1 B C11 C12 -150.18(17) . . . . ?
C31 B C11 C12 104.47(19) . . . . ?
C21 B C11 C12 -28.6(2) . . . . ?
N1 B C11 C16 31.9(2) . . . . ?
C31 B C11 C16 -73.5(2) . . . . ?
C21 B C11 C16 153.45(16) . . . . ?
C16 C11 C12 F12 175.05(16) . . . . ?
B C11 C12 F12 -3.0(3) . . . . ?
C16 C11 C12 C13 -4.9(3) . . . . ?
B C11 C12 C13 177.04(17) . . . . ?
F12 C12 C13 F13 1.0(3) . . . . ?
C11 C12 C13 F13 -179.07(18) . . . . ?
F12 C12 C13 C14 -177.86(18) . . . . ?
C11 C12 C13 C14 2.1(3) . . . . ?
F13 C13 C14 F14 2.0(3) . . . . ?
C12 C13 C14 F14 -179.12(18) . . . . ?
F13 C13 C14 C15 -176.89(18) . . . . ?
C12 C13 C14 C15 2.0(3) . . . . ?
F14 C14 C15 F15 0.2(3) . . . . ?
C13 C14 C15 F15 179.07(18) . . . . ?
F14 C14 C15 C16 178.37(18) . . . . ?
C13 C14 C15 C16 -2.7(3) . . . . ?
F15 C15 C16 F16 -1.8(3) . . . . ?
C14 C15 C16 F16 180.00(17) . . . . ?
F15 C15 C16 C11 177.73(18) . . . . ?
C14 C15 C16 C11 -0.5(3) . . . . ?
C12 C11 C16 F16 -176.40(16) . . . . ?
B C11 C16 F16 1.8(3) . . . . ?
C12 C11 C16 C15 4.1(3) . . . . ?
B C11 C16 C15 -177.76(17) . . . . ?
N1 B C21 C22 -90.3(2) . . . . ?
C31 B C21 C22 14.9(2) . . . . ?
C11 B C21 C22 145.12(17) . . . . ?
N1 B C21 C26 83.8(2) . . . . ?
C31 B C21 C26 -171.02(16) . . . . ?
C11 B C21 C26 -40.8(2) . . . . ?
C26 C21 C22 F22 -179.27(17) . . . . ?
B C21 C22 F22 -4.7(3) . . . . ?
C26 C21 C22 C23 -0.7(3) . . . . ?
B C21 C22 C23 173.86(18) . . . . ?
F22 C22 C23 F23 -0.6(3) . . . . ?
C21 C22 C23 F23 -179.24(18) . . . . ?
F22 C22 C23 C24 179.28(19) . . . . ?
C21 C22 C23 C24 0.7(3) . . . . ?
F23 C23 C24 F24 0.5(3) . . . . ?
C22 C23 C24 F24 -179.4(2) . . . . ?
F23 C23 C24 C25 179.9(2) . . . . ?
C22 C23 C24 C25 0.0(3) . . . . ?
F24 C24 C25 F25 -1.5(3) . . . . ?
C23 C24 C25 F25 179.1(2) . . . . ?
F24 C24 C25 C26 178.9(2) . . . . ?
C23 C24 C25 C26 -0.4(3) . . . . ?
F25 C25 C26 F26 0.8(3) . . . . ?
C24 C25 C26 F26 -179.68(19) . . . . ?
F25 C25 C26 C21 -179.21(19) . . . . ?
C24 C25 C26 C21 0.3(3) . . . . ?
C22 C21 C26 F26 -179.76(16) . . . . ?
B C21 C26 F26 5.6(3) . . . . ?
C22 C21 C26 C25 0.2(3) . . . . ?
B C21 C26 C25 -174.48(18) . . . . ?
N1 B C31 C32 -172.67(18) . . . . ?
C11 B C31 C32 -56.7(2) . . . . ?
C21 B C31 C32 75.9(2) . . . . ?
N1 B C31 C36 3.26(18) . . . . ?
C11 B C31 C36 119.21(16) . . . . ?
C21 B C31 C36 -108.19(17) . . . . ?
C36 C31 C32 F32 179.77(16) . . . . ?
B C31 C32 F32 -4.5(3) . . . . ?
C36 C31 C32 C33 0.2(3) . . . . ?
B C31 C32 C33 175.86(19) . . . . ?
F32 C32 C33 F33 0.8(3) . . . . ?
C31 C32 C33 F33 -179.57(18) . . . . ?
F32 C32 C33 C34 -178.18(17) . . . . ?
C31 C32 C33 C34 1.4(3) . . . . ?
F33 C33 C34 F34 -0.7(3) . . . . ?
C32 C33 C34 F34 178.29(18) . . . . ?
F33 C33 C34 C35 179.55(18) . . . . ?
C32 C33 C34 C35 -1.5(3) . . . . ?
F34 C34 C35 F35 -0.3(3) . . . . ?
C33 C34 C35 F35 179.44(18) . . . . ?
F34 C34 C35 C36 -179.88(18) . . . . ?
C33 C34 C35 C36 -0.1(3) . . . . ?
F35 C35 C36 C31 -177.79(17) . . . . ?
C34 C35 C36 C31 1.8(3) . . . . ?
F35 C35 C36 C2 6.2(3) . . . . ?
C34 C35 C36 C2 -174.23(19) . . . . ?
C32 C31 C36 C35 -1.8(3) . . . . ?
B C31 C36 C35 -178.24(17) . . . . ?
C32 C31 C36 C2 175.13(16) . . . . ?
B C31 C36 C2 -1.3(2) . . . . ?
N3 C2 C36 C35 -0.6(4) . . . . ?
N1 C2 C36 C35 174.65(19) . . . . ?
N3 C2 C36 C31 -177.0(2) . . . . ?
N1 C2 C36 C31 -1.7(2) . . . . ?
